data_9010240
loop_
_publ_author_name
'Bonazzi, P.'
'Bindi, L.'

_publ_section_title
;The crystal structure of ingersonite, Ca3Mn2+Sb5+4O14, and its relationships
 with pyrochlore Locality: Langban mine, Varmland, Sweden
;
_journal_name_full 'American Mineralogist'
_journal_page_first 947
_journal_page_last 953
_journal_paper_doi 10.2138/am.2007.2421
_journal_volume 92
_journal_year 2007
_chemical_compound_source 'Langban mine, Varmland, Sweden'
_chemical_formula_sum 'Ca3 Mg0.017 Mn O14 Sb3.983'
_chemical_name_mineral Ingersonite
_space_group_IT_number 152
_symmetry_space_group_name_Hall 'P 31 2"'
_symmetry_space_group_name_H-M 'P 31 2 1'
_cell_angle_alpha 90
_cell_angle_beta 90
_cell_angle_gamma 120
_cell_length_a 7.282
_cell_length_b 7.282
_cell_length_c 17.604
_cell_formula_units_Z 3
_cell_volume 808.432
_database_code_amcsd 0004361
_exptl_crystal_density_diffrn 5.450
_cod_original_formula_sum 'Ca3 Mn Sb3.983 Mg.017 O14'
_cod_database_code 9010240

loop_
_space_group_symop_operation_xyz
x,y,z
y,x,-z
-y,x-y,1/3+z
-x,-x+y,1/3-z
-x+y,-x,2/3+z
x-y,-y,2/3-z

loop_
_atom_site_aniso_label
_atom_site_aniso_U_11
_atom_site_aniso_U_22
_atom_site_aniso_U_33
_atom_site_aniso_U_12
_atom_site_aniso_U_13
_atom_site_aniso_U_23
CaA1 0.00640 0.00910 0.00760 0.00320 -0.00130 -0.00060
MnA2 0.02360 0.02600 0.00290 0.01300 0.00240 0.00480
CaA3 0.01050 0.00790 0.00930 0.00510 -0.00090 0.00220
SbB1 0.00440 0.00370 0.00120 0.00186 -0.00007 -0.00015
SbB2 0.00420 0.00370 0.00230 0.00185 -0.00012 -0.00020
MgB2 0.00420 0.00370 0.00230 0.00185 -0.00012 -0.00020
SbB3 0.00389 0.00344 0.00215 0.00221 -0.00014 -0.00003
O1 0.00600 0.01200 0.01120 0.00520 -0.00020 -0.00130
O2 0.01760 0.00810 0.00860 0.00800 -0.00500 -0.00170
O3 0.00500 0.00790 0.01060 0.00010 -0.00100 0.00030
O4 0.00960 0.00930 0.00580 0.00490 -0.00060 -0.00070
O5 0.00510 0.00990 0.00530 0.00290 -0.00210 -0.00100
O6 0.00850 0.00810 0.00320 0.00260 0.00150 0.00150
O7 0.01370 0.00840 0.00370 0.00840 0.00220 0.00000

loop_
_atom_site_label
_atom_site_fract_x
_atom_site_fract_y
_atom_site_fract_z
_atom_site_occupancy
_atom_site_U_iso_or_equiv
CaA1 0.00000 0.84440 0.66667 1.00000 0.00800
MnA2 0.83550 0.00000 0.83333 1.00000 0.01730
CaA3 0.49890 0.35180 0.66075 1.00000 0.00900
SbB1 0.31881 0.00000 0.33333 1.00000 0.00320
SbB2 0.32968 0.00000 0.83333 0.98300 0.00347
MgB2 0.32968 0.00000 0.83333 0.01700 0.00347
SbB3 0.33428 0.50190 0.83499 1.00000 0.00299
O1 0.19890 0.21990 0.14710 1.00000 0.00960
O2 0.55430 0.60910 0.20340 1.00000 0.01070
O3 0.19750 0.63990 0.14890 1.00000 0.00920
O4 -0.03990 0.30910 0.05730 1.00000 0.00820
O5 -0.05410 0.80500 0.05660 1.00000 0.00710
O6 0.54370 0.40460 0.05600 1.00000 0.00730
O7 0.53470 0.79880 0.05990 1.00000 0.00730

loop_
_cod_related_entry_id
_cod_related_entry_database
_cod_related_entry_code
1 AMCSD 0004361
